data_7226137
loop_
_publ_author_name
'Zhang, Hui'
'Mu, Gang'
'Huang, Fu Qiang'
'Xie, Xiaoming'

_publ_section_title
;
 New Clathrates of Rb7.50(1)Tl0.50(1)Ge46 and K7.62(1)Tl0.38(1)Ge45.34(3)
;
_journal_name_full 'RSC Adv.'
_journal_paper_doi 10.1039/C6RA14614G
_journal_year 2016
_chemical_formula_moiety 'Ge362.72, 3.04(Tl), 60.96(K)'
_chemical_formula_sum 'Ge362.72 K60.96 Tl3.04'
_chemical_formula_weight 29341.95
_space_group_IT_number 230
_symmetry_cell_setting cubic
_symmetry_space_group_name_Hall '-I 4bd 2c 3'
_symmetry_space_group_name_H-M 'I a -3 d'
_audit_block_doi 10.5517/cc1k0sr3
_audit_creation_method 'WinCSD program'
_audit_update_record
;
2016-08-01 deposited with the CCDC.
2016-08-05 downloaded from the CCDC.
;
_cell_angle_alpha 90
_cell_angle_beta 90
_cell_angle_gamma 90
_cell_formula_units_Z 1
_cell_length_a 21.4290(2)
_cell_length_b 21.4290(2)
_cell_length_c 21.4290(2)
_cell_measurement_reflns_used 103
_cell_measurement_temperature 295.0
_cell_measurement_theta_max 50.4
_cell_measurement_theta_min 1.5
_cell_volume 9840.24(16)
_computing_cell_refinement WinCSD
_computing_data_reduction WinCSD
_computing_publication_material 'WinCSD (Akselrud et al, 1993)'
_computing_structure_refinement WinCSD
_computing_structure_solution WinCSD
_diffrn_ambient_temperature 295.0
_diffrn_measurement_device_type 'Image Plate Huber G670'
_diffrn_measurement_method step
_diffrn_radiation_probe x-ray
_diffrn_radiation_source 'Sealed Tube'
_diffrn_reflns_limit_h_max 12
_diffrn_reflns_limit_h_min 0
_diffrn_reflns_limit_k_max 14
_diffrn_reflns_limit_k_min 0
_diffrn_reflns_limit_l_max 21
_diffrn_reflns_limit_l_min 2
_diffrn_reflns_theta_max 50.4
_diffrn_reflns_theta_min 1.5
_exptl_absorpt_coefficient_mu 38.342
_exptl_crystal_colour black
_exptl_crystal_density_diffrn 4.951
_exptl_crystal_F_000 13011.5
_pd_char_colour black
_pd_char_particle_morphology powder
_pd_proc_ls_profile_function pseudo-Voit
_pd_proc_ls_prof_R_factor 0.1801
_pd_proc_ls_prof_wR_expected 0.0246
_pd_proc_ls_prof_wR_factor 0.2178
_pd_spec_mounting powder
_pd_spec_size_axial 25
_pd_spec_size_equat 25
_pd_spec_size_thick 1
_refine_diff_density_max 1.7025
_refine_diff_density_min -1.2347
_refine_ls_goodness_of_fit_all 0.6680(2)
_refine_ls_matrix_type fullcycle
_refine_ls_number_parameters 0
_refine_ls_number_reflns 0
_refine_ls_R_factor_all 0.1148
_refine_ls_shift/su_max 0
_refine_ls_shift/su_mean 0
_refine_ls_structure_factor_coef Inet
_refine_ls_weighting_details 1/[Y~i~+\s(Y~i~)]
_refine_ls_weighting_scheme calc
_cod_data_source_file c6ra14614g2.cif
_cod_data_source_block 1
_cod_original_cell_volume 9840.2(3)
_cod_database_code 7226137

loop_
_symmetry_equiv_pos_as_xyz
' x, y, z'
' z, x, y'
' y, z, x'
' 1/2+x, y, 1/2-z'
' 1/2+z, x, 1/2-y'
' 1/2+y, z, 1/2-x'
' 1/2-x, 1/2+y, z'
' 1/2-z, 1/2+x, y'
' 1/2-y, 1/2+z, x'
'-x, 1/2+y, 1/2-z'
'-z, 1/2+x, 1/2-y'
'-y, 1/2+z, 1/2-x'
' 1/4+y, 1/4+x, 1/4+z'
' 1/4+x, 1/4+z, 1/4+y'
' 1/4+z, 1/4+y, 1/4+x'
' 1/4+y, 3/4+x, 3/4-z'
' 1/4+x, 3/4+z, 3/4-y'
' 1/4+z, 3/4+y, 3/4-x'
' 3/4+y, 3/4-x, 1/4+z'
' 3/4+x, 3/4-z, 1/4+y'
' 3/4+z, 3/4-y, 1/4+x'
' 3/4+y, 1/4-x, 3/4-z'
' 3/4+x, 1/4-z, 3/4-y'
' 3/4+z, 1/4-y, 3/4-x'
'-x, -y, -z'
'-z, -x, -y'
'-y, -z, -x'
' 1/2-x, -y, 1/2+z'
' 1/2-z, -x, 1/2+y'
' 1/2-y, -z, 1/2+x'
' 1/2+x, 1/2-y, -z'
' 1/2+z, 1/2-x, -y'
' 1/2+y, 1/2-z, -x'
' x, 1/2-y, 1/2+z'
' z, 1/2-x, 1/2+y'
' y, 1/2-z, 1/2+x'
' 3/4-y, 3/4-x, 3/4-z'
' 3/4-x, 3/4-z, 3/4-y'
' 3/4-z, 3/4-y, 3/4-x'
' 3/4-y, 1/4-x, 1/4+z'
' 3/4-x, 1/4-z, 1/4+y'
' 3/4-z, 1/4-y, 1/4+x'
' 1/4-y, 1/4+x, 3/4-z'
' 1/4-x, 1/4+z, 3/4-y'
' 1/4-z, 1/4+y, 3/4-x'
' 1/4-y, 3/4+x, 1/4+z'
' 1/4-x, 3/4+z, 1/4+y'
' 1/4-z, 3/4+y, 1/4+x'
' 1/2+x, 1/2+y, 1/2+z'
' 1/2+z, 1/2+x, 1/2+y'
' 1/2+y, 1/2+z, 1/2+x'
' x, 1/2+y, -z'
' z, 1/2+x, -y'
' y, 1/2+z, -x'
'-x, y, 1/2+z'
'-z, x, 1/2+y'
'-y, z, 1/2+x'
' 1/2-x, y, -z'
' 1/2-z, x, -y'
' 1/2-y, z, -x'
' 3/4+y, 3/4+x, 3/4+z'
' 3/4+x, 3/4+z, 3/4+y'
' 3/4+z, 3/4+y, 3/4+x'
' 3/4+y, 1/4+x, 1/4-z'
' 3/4+x, 1/4+z, 1/4-y'
' 3/4+z, 1/4+y, 1/4-x'
' 1/4+y, 1/4-x, 3/4+z'
' 1/4+x, 1/4-z, 3/4+y'
' 1/4+z, 1/4-y, 3/4+x'
' 1/4+y, 3/4-x, 1/4-z'
' 1/4+x, 3/4-z, 1/4-y'
' 1/4+z, 3/4-y, 1/4-x'
' 1/2-x, 1/2-y, 1/2-z'
' 1/2-z, 1/2-x, 1/2-y'
' 1/2-y, 1/2-z, 1/2-x'
'-x, 1/2-y, z'
'-z, 1/2-x, y'
'-y, 1/2-z, x'
' x, -y, 1/2-z'
' z, -x, 1/2-y'
' y, -z, 1/2-x'
' 1/2+x, -y, z'
' 1/2+z, -x, y'
' 1/2+y, -z, x'
' 1/4-y, 1/4-x, 1/4-z'
' 1/4-x, 1/4-z, 1/4-y'
' 1/4-z, 1/4-y, 1/4-x'
' 1/4-y, 3/4-x, 3/4+z'
' 1/4-x, 3/4-z, 3/4+y'
' 1/4-z, 3/4-y, 3/4+x'
' 3/4-y, 3/4+x, 1/4-z'
' 3/4-x, 3/4+z, 1/4-y'
' 3/4-z, 3/4+y, 1/4-x'
' 3/4-y, 1/4+x, 3/4+z'
' 3/4-x, 1/4+z, 3/4+y'
' 3/4-z, 1/4+y, 3/4+x'

loop_
_atom_site_label
_atom_site_type_symbol
_atom_site_fract_x
_atom_site_fract_y
_atom_site_fract_z
_atom_site_thermal_displace_type
_atom_site_U_iso_or_equiv
_atom_site_symmetry_multiplicity
_atom_site_occupancy
K1 K 0 0 0 Uiso 0.02774(8) 16 0.810(6)
Tl1 Tl 0 0 0 Uiso 0.02774(8) 16 0.190(6)
K2 K 0.125 0.2380(2) 0.0119(2) Uiso 0.00859(8) 48 1.0
Ge1 Ge 0.125 0 0.25 Uiso 0.01592(8) 24 0.90(1)
Ge2 Ge 0.375 0 0.25 Uiso 0.02788(8) 24 0.88(1)
Ge3 Ge 0.0948(2) 0.0948(2) 0.0948(2) Uiso 0.01742(8) 32 1.0
Ge4 Ge 0.1569(2) 0.3445(2) 0.1667(1) Uiso 0.01051(8) 96 1.0
Ge5 Ge 0.0914(1) 0.2512(1) 0.1899(2) Uiso 0.00938(8) 96 1.0
Ge6 Ge 0.0948(1) 0.2432(2) 0.3103(2) Uiso 0.00740(8) 96 1.0

loop_
_atom_type_symbol
_atom_type_description
_atom_type_number_in_cell
_atom_type_scat_dispersion_real
_atom_type_scat_dispersion_imag
_atom_type_scat_source
K K 60.96 .387 1.067 International_Tables_Vol_IV_Table_2.3.1
Tl Tl 3.04 -4.037 8.102 International_Tables_Vol_IV_Table_2.3.1
Ge Ge 362.72 -1.084 .887 International_Tables_Vol_IV_Table_2.3.1

loop_
_diffrn_radiation_wavelength
_diffrn_radiation_wavelength_wt
_diffrn_radiation_type
1.540562 1.0 CuK\a~1~

loop_
_geom_angle_atom_site_label_1
_geom_angle_atom_site_label_2
_geom_angle_atom_site_label_3
_geom_angle
_geom_angle_site_symmetry_1
_geom_angle_site_symmetry_3
_geom_angle_publ_flag
Ge5 Ge1 Ge5 108.48(10) 2_555 48_545 yes
Ge5 Ge1 Ge5 109.31(10) 2_555 80_555 yes
Ge5 Ge1 Ge5 110.64(10) 2_555 87_555 yes
Ge6 Ge2 Ge6 108.46(10) 2_555 42_555 yes
Ge6 Ge2 Ge6 111.52(10) 2_555 80_555 yes
Ge3 Ge3 Ge5 108.72(2) 85_555 85_555 yes
Ge5 Ge3 Ge5 110.21(15) 85_555 86_555 yes
Ge6 Ge4 Ge5 115.68(15) 74_555 . yes
Ge6 Ge4 Ge6 115.48(15) 74_555 3_555 yes
Ge6 Ge4 Ge4 114.77(15) 74_555 64_455 yes
Ge5 Ge4 Ge6 107.56(14) . 3_555 yes
Ge5 Ge4 Ge4 105.01(14) . 64_455 yes
Ge1 Ge5 Ge4 110.69(13) 3_555 . yes
Ge1 Ge5 Ge3 104.88(13) 3_555 85_555 yes
Ge1 Ge5 Ge6 126.83(14) 3_555 . yes
Ge4 Ge5 Ge3 106.51(14) . 85_555 yes
Ge4 Ge5 Ge6 103.60(14) . . yes
Ge3 Ge5 Ge6 102.67(14) 85_555 . yes
Ge4 Ge6 Ge2 103.40(13) 75_555 3_555 yes
Ge4 Ge6 Ge5 104.51(14) 75_555 . yes
Ge2 Ge6 Ge4 112.57(13) 3_555 2_555 yes
Ge2 Ge6 Ge5 122.27(14) 3_555 . yes
Ge4 Ge6 Ge5 110.91(14) 2_555 . yes

loop_
_geom_bond_atom_site_label_1
_geom_bond_atom_site_label_2
_geom_bond_distance
_geom_bond_site_symmetry_2
_geom_bond_publ_flag
K1 Ge4 3.357(3) 61_444 yes
K1 Ge4 3.357(3) 62_444 yes
K1 Ge4 3.357(3) 63_444 yes
K1 Ge4 3.357(3) 85_555 yes
K1 Ge4 3.357(3) 86_555 yes
K1 Ge4 3.357(3) 87_555 yes
K1 Ge3 3.521(3) . yes
K1 Ge3 3.521(3) 25_555 yes
K1 Ge6 3.571(3) 61_444 yes
K1 Ge6 3.571(3) 62_444 yes
K1 Ge6 3.571(3) 63_444 yes
K1 Ge6 3.571(3) 85_555 yes
K1 Ge6 3.571(3) 86_555 yes
K1 Ge6 3.571(3) 87_555 yes
K1 Ge5 3.636(3) 61_444 yes
K1 Ge5 3.636(3) 62_444 yes
K1 Ge5 3.636(3) 63_444 yes
K1 Ge5 3.636(3) 85_555 yes
K1 Ge5 3.636(3) 86_555 yes
K1 Ge5 3.636(3) 87_555 yes
K2 Ge5 3.359(4) 3_555 yes
K2 Ge5 3.359(4) 85_555 yes
K2 Ge6 3.460(4) 3_555 yes
K2 Ge6 3.460(4) 85_555 yes
K2 Ge3 3.604(5) . yes
K2 Ge3 3.604(5) 85_555 yes
K2 Ge5 3.606(4) 60_555 yes
K2 Ge5 3.606(4) 64_455 yes
K2 Ge1 3.621(3) 2_555 yes
K2 Ge1 3.621(3) 3_555 yes
K2 Ge5 3.889(5) . yes
K2 Ge5 3.889(5) 86_555 yes
K2 Ge6 3.950(4) 60_555 yes
K2 Ge6 3.950(4) 64_455 yes
K2 Ge2 3.981(3) 2_555 yes
K2 Ge2 3.981(3) 36_554 yes
K2 Ge4 3.983(5) 60_555 yes
K2 Ge4 3.983(5) 64_455 yes
K2 Ge4 4.083(5) . yes
K2 Ge4 4.083(5) 86_555 yes
K2 Ge4 4.326(5) 35_554 yes
K2 Ge4 4.326(5) 90_554 yes
K2 Ge6 4.387(5) 34_554 yes
K2 Ge6 4.387(5) 89_554 yes
Ge1 Ge5 2.400(3) 2_555 yes
Ge1 Ge5 2.400(3) 48_545 yes
Ge1 Ge5 2.400(3) 80_555 yes
Ge1 Ge5 2.400(3) 87_555 yes
Ge2 Ge6 2.463(3) 2_555 yes
Ge2 Ge6 2.463(3) 42_555 yes
Ge2 Ge6 2.463(3) 80_555 yes
Ge2 Ge6 2.463(3) 93_545 yes
Ge3 Ge3 2.237(4) 85_555 yes
Ge3 Ge5 2.580(4) 85_555 yes
Ge3 Ge5 2.580(4) 86_555 yes
Ge3 Ge5 2.580(4) 87_555 yes
Ge4 Ge6 2.430(4) 74_555 yes
Ge4 Ge5 2.495(4) . yes
Ge4 Ge6 2.516(4) 3_555 yes
Ge4 Ge4 2.600(4) 64_455 yes
Ge5 Ge6 2.589(4) . yes
